data_1500036
loop_
_publ_author_name
'Carmen R. Maldonado'
'Miguel Quir\'os'
'Juan M. Salas'

_publ_contact_author_address
;
     Departamento de Qu\'imica Inorg\'anica
     Facultad de Ciencias
     Universidad de Granada
     18071 Granada
     SPAIN
;
_publ_contact_author_email mquiros@ugr.es
_publ_contact_author_fax 34-58-248526
_publ_contact_author_name 'Miguel Quir\'os'
_publ_contact_author_phone 34-58-240441
_journal_name_full Polyhedron
_journal_page_first 911
_journal_page_last 916
_journal_paper_doi 10.1016/j.poly.2009.01.037
_journal_volume 28
_journal_year 2009
_chemical_formula_moiety 'C10 H18 Cd N2 O4 2+, 2(C6 H6 N5 O2 1-)'
_chemical_formula_sum 'C22 H30 Cd N12 O8'
_chemical_formula_weight 702.98
_chemical_name_systematic
; 
 ? 
;
_space_group_IT_number 2
_symmetry_cell_setting triclinic
_symmetry_space_group_name_Hall '-P 1'
_symmetry_space_group_name_H-M 'P -1'
_atom_sites_solution_hydrogens mixed
_atom_sites_solution_primary heavy
_atom_sites_solution_secondary difmap
_audit_creation_method SHELXL-97
_cell_angle_alpha 87.250(1)
_cell_angle_beta 87.410(1)
_cell_angle_gamma 65.661(1)
_cell_formula_units_Z 1
_cell_length_a 8.5015(4)
_cell_length_b 9.1721(5)
_cell_length_c 10.1821(5)
_cell_measurement_reflns_used 7305
_cell_measurement_temperature 298(2)
_cell_measurement_theta_max 28.2
_cell_measurement_theta_min 2.4
_cell_volume 722.29(6)
_computing_cell_refinement 'Bruker SMART'
_computing_data_collection 'Bruker SMART (Bruker, 1999)'
_computing_data_reduction 'Bruker SAINT (Bruker, 1999)'
_computing_molecular_graphics 'Xtal_GX (Hall & du Boulay, 1997)'
_computing_publication_material SHELXL-97
_computing_structure_refinement 'SHELXL-97 (Sheldrick, 1997)'
_computing_structure_solution 'SHELXS-97 (Sheldrick, 1997)'
_diffrn_ambient_temperature 298(2)
_diffrn_detector_area_resol_mean 8.26
_diffrn_measured_fraction_theta_full 0.990
_diffrn_measured_fraction_theta_max 0.910
_diffrn_measurement_device_type 'Bruker SMART APEX CCD system'
_diffrn_measurement_method '\f and \w scans'
_diffrn_radiation_monochromator graphite
_diffrn_radiation_source 'fine-focus sealed tube'
_diffrn_radiation_type MoK\a
_diffrn_radiation_wavelength 0.71073
_diffrn_reflns_av_R_equivalents 0.0210
_diffrn_reflns_av_sigmaI/netI 0.0206
_diffrn_reflns_limit_h_max 10
_diffrn_reflns_limit_h_min -11
_diffrn_reflns_limit_k_max 11
_diffrn_reflns_limit_k_min -12
_diffrn_reflns_limit_l_max 12
_diffrn_reflns_limit_l_min -12
_diffrn_reflns_number 8365
_diffrn_reflns_theta_full 26.90
_diffrn_reflns_theta_max 28.24
_diffrn_reflns_theta_min 2.00
_diffrn_standards_decay_% 0.3
_diffrn_standards_number 272
_exptl_absorpt_coefficient_mu 0.823
_exptl_absorpt_correction_T_max 0.750
_exptl_absorpt_correction_T_min 0.644
_exptl_absorpt_correction_type multi-scan
_exptl_absorpt_process_details 'Bruker SADABS (Bruker, 1999)'
_exptl_crystal_colour colourless
_exptl_crystal_density_diffrn 1.616
_exptl_crystal_density_method 'not measured'
_exptl_crystal_description irregular
_exptl_crystal_F_000 358
_exptl_crystal_size_max 0.47
_exptl_crystal_size_mid 0.42
_exptl_crystal_size_min 0.37
_refine_diff_density_max 0.277
_refine_diff_density_min -0.286
_refine_diff_density_rms 0.066
_refine_ls_extinction_method none
_refine_ls_goodness_of_fit_ref 1.095
_refine_ls_hydrogen_treatment mixed
_refine_ls_matrix_type full
_refine_ls_number_parameters 210
_refine_ls_number_reflns 3259
_refine_ls_number_restraints 4
_refine_ls_restrained_S_all 1.094
_refine_ls_R_factor_all 0.0230
_refine_ls_R_factor_gt 0.0229
_refine_ls_shift/su_max 0.001
_refine_ls_shift/su_mean 0.000
_refine_ls_structure_factor_coef Fsqd
_refine_ls_weighting_details 'calc w=1/[\s^2^(Fo^2^)+(0.0300P)^2^+0.2000P] where P=(Fo^2^+2Fc^2^)/3'
_refine_ls_weighting_scheme calc
_refine_ls_wR_factor_gt 0.0605
_refine_ls_wR_factor_ref 0.0606
_reflns_number_gt 3243
_reflns_number_total 3259
_reflns_threshold_expression I>2\s(I)
_cod_data_source_file dmaxpycompound6.cif
_cod_data_source_block cdaxpyr
_cod_database_code 1500036

loop_
_symmetry_equiv_pos_as_xyz
'x, y, z'
'-x, -y, -z'

loop_
_atom_site_label
_atom_site_type_symbol
_atom_site_fract_x
_atom_site_fract_y
_atom_site_fract_z
_atom_site_U_iso_or_equiv
_atom_site_adp_type
_atom_site_occupancy
_atom_site_symmetry_multiplicity
_atom_site_calc_flag
_atom_site_refinement_flags
_atom_site_disorder_assembly
_atom_site_disorder_group
Cd Cd 0.5000 0.5000 0.5000 0.03921(7) Uani 1 2 d S . .
O1W O 0.52928(18) 0.47827(19) 0.27267(13) 0.0513(3) Uani 1 1 d D . .
H11W H 0.488(3) 0.432(3) 0.227(2) 0.062 Uiso 1 1 d D . .
H12W H 0.6285(17) 0.462(3) 0.245(2) 0.062 Uiso 1 1 d D . .
O2W O 0.27075(18) 0.4323(2) 0.48888(13) 0.0523(3) Uani 1 1 d D . .
H21W H 0.198(3) 0.452(3) 0.5509(18) 0.063 Uiso 1 1 d D . .
H22W H 0.213(3) 0.457(3) 0.4211(16) 0.063 Uiso 1 1 d D . .
N1P N 0.3293(2) 0.77010(19) 0.46922(16) 0.0472(3) Uani 1 1 d . . .
C2P C 0.2162(3) 0.8234(2) 0.3725(2) 0.0534(5) Uani 1 1 d . . .
H2P H 0.2004 0.7478 0.3206 0.064 Uiso 1 1 d R . .
C3P C 0.1226(3) 0.9834(3) 0.3440(2) 0.0616(5) Uani 1 1 d . . .
H3P H 0.0435 1.0179 0.2755 0.074 Uiso 1 1 d R . .
C4P C 0.1452(3) 1.0938(3) 0.4187(2) 0.0629(5) Uani 1 1 d . . .
H4P H 0.0815 1.2060 0.4034 0.076 Uiso 1 1 d R . .
C5P C 0.2596(4) 1.0405(3) 0.5197(3) 0.0687(6) Uani 1 1 d . . .
H5P H 0.2766 1.1135 0.5738 0.082 Uiso 1 1 d R . .
C6P C 0.3488(3) 0.8789(3) 0.5411(2) 0.0608(5) Uani 1 1 d . . .
H6P H 0.4278 0.8418 0.6096 0.073 Uiso 1 1 d R . .
N1 N 0.0995(2) 0.4621(2) 0.25453(14) 0.0444(3) Uani 1 1 d . . .
N2 N -0.0624(2) 0.4914(2) 0.28682(15) 0.0466(3) Uani 1 1 d . . .
N3 N -0.13069(19) 0.4225(2) 0.20266(14) 0.0447(3) Uani 1 1 d . . .
C3A C -0.0041(2) 0.3485(2) 0.11657(15) 0.0383(3) Uani 1 1 d . . .
N4 N -0.00762(19) 0.25973(19) 0.01265(14) 0.0433(3) Uani 1 1 d . . .
C4 C -0.1646(3) 0.2389(3) -0.0131(2) 0.0580(5) Uani 1 1 d . . .
H41 H -0.2019 0.2012 0.0645 0.070 Uiso 1 1 d R . .
H42 H -0.1366 0.1587 -0.0806 0.070 Uiso 1 1 d R . .
H43 H -0.2580 0.3410 -0.0415 0.070 Uiso 1 1 d R . .
C5 C 0.1363(2) 0.1940(2) -0.06783(17) 0.0443(4) Uani 1 1 d . . .
O5 O 0.1408(2) 0.1140(2) -0.16068(15) 0.0619(4) Uani 1 1 d . . .
N6 N 0.28169(19) 0.22073(19) -0.03745(15) 0.0440(3) Uani 1 1 d . . .
C6 C 0.4303(3) 0.1567(3) -0.1301(2) 0.0609(5) Uani 1 1 d . . .
H61 H 0.4050 0.2282 -0.2049 0.073 Uiso 1 1 d R . .
H62 H 0.4502 0.0490 -0.1575 0.073 Uiso 1 1 d R . .
H63 H 0.5341 0.1503 -0.0885 0.073 Uiso 1 1 d R . .
C7 C 0.2962(2) 0.3063(2) 0.06797(17) 0.0435(4) Uani 1 1 d . . .
O7 O 0.43046(19) 0.3203(2) 0.08579(16) 0.0648(4) Uani 1 1 d . . .
C7A C 0.1401(2) 0.3714(2) 0.14604(16) 0.0391(3) Uani 1 1 d . . .

loop_
_atom_site_aniso_label
_atom_site_aniso_U_11
_atom_site_aniso_U_22
_atom_site_aniso_U_33
_atom_site_aniso_U_23
_atom_site_aniso_U_13
_atom_site_aniso_U_12
Cd 0.03526(10) 0.04566(11) 0.03884(10) -0.00700(7) -0.00426(6) -0.01785(7)
O1W 0.0454(7) 0.0741(9) 0.0416(7) -0.0152(6) 0.0019(5) -0.0309(7)
O2W 0.0431(7) 0.0821(10) 0.0420(7) -0.0146(7) -0.0006(5) -0.0347(7)
N1P 0.0464(8) 0.0470(8) 0.0478(8) -0.0075(6) -0.0078(6) -0.0175(7)
C2P 0.0589(11) 0.0535(10) 0.0467(10) -0.0082(8) -0.0118(8) -0.0204(9)
C3P 0.0664(13) 0.0605(12) 0.0519(11) 0.0044(9) -0.0148(10) -0.0193(10)
C4P 0.0736(14) 0.0459(10) 0.0656(13) 0.0039(9) -0.0058(11) -0.0210(10)
C5P 0.0845(17) 0.0516(11) 0.0763(15) -0.0098(11) -0.0157(13) -0.0320(12)
C6P 0.0646(13) 0.0544(11) 0.0654(13) -0.0077(10) -0.0223(10) -0.0237(10)
N1 0.0434(8) 0.0563(9) 0.0370(7) -0.0082(6) -0.0040(6) -0.0232(7)
N2 0.0431(8) 0.0598(9) 0.0380(7) -0.0085(6) -0.0019(6) -0.0215(7)
N3 0.0385(7) 0.0591(9) 0.0388(7) -0.0054(6) -0.0036(6) -0.0216(7)
C3A 0.0395(8) 0.0471(9) 0.0316(7) 0.0002(6) -0.0062(6) -0.0208(7)
N4 0.0429(8) 0.0562(9) 0.0387(7) -0.0076(6) -0.0049(6) -0.0274(7)
C4 0.0519(11) 0.0792(14) 0.0580(12) -0.0114(10) -0.0085(9) -0.0404(11)
C5 0.0503(10) 0.0485(9) 0.0390(9) -0.0049(7) -0.0040(7) -0.0245(8)
O5 0.0691(9) 0.0744(10) 0.0532(8) -0.0259(7) 0.0030(7) -0.0384(8)
N6 0.0415(8) 0.0526(8) 0.0406(7) -0.0091(6) 0.0021(6) -0.0216(7)
C6 0.0561(12) 0.0731(14) 0.0544(12) -0.0198(10) 0.0132(9) -0.0270(11)
C7 0.0408(9) 0.0524(10) 0.0416(9) -0.0067(7) -0.0025(7) -0.0229(8)
O7 0.0437(7) 0.0965(12) 0.0663(9) -0.0302(8) 0.0068(6) -0.0389(8)
C7A 0.0390(8) 0.0487(9) 0.0333(8) -0.0031(6) -0.0044(6) -0.0213(7)

loop_
_atom_type_symbol
_atom_type_description
_atom_type_scat_dispersion_real
_atom_type_scat_dispersion_imag
_atom_type_scat_source
C C 0.0033 0.0016 'International Tables Vol C Tables 4.2.6.8 and 6.1.1.4'
H H 0.0000 0.0000 'International Tables Vol C Tables 4.2.6.8 and 6.1.1.4'
N N 0.0061 0.0033 'International Tables Vol C Tables 4.2.6.8 and 6.1.1.4'
O O 0.0106 0.0060 'International Tables Vol C Tables 4.2.6.8 and 6.1.1.4'
Cd Cd -0.8075 1.2024 'International Tables Vol C Tables 4.2.6.8 and 6.1.1.4'

loop_
_geom_angle_atom_site_label_1
_geom_angle_atom_site_label_2
_geom_angle_atom_site_label_3
_geom_angle
_geom_angle_site_symmetry_1
_geom_angle_site_symmetry_3
_geom_angle_publ_flag
O2W Cd O2W 180.0 . 2_666 ?
O2W Cd N1P 87.16(6) . 2_666 ?
O2W Cd N1P 92.84(6) 2_666 2_666 ?
O2W Cd N1P 92.84(6) . . ?
O2W Cd N1P 87.16(6) 2_666 . ?
N1P Cd N1P 180.0 2_666 . ?
O2W Cd O1W 87.09(5) . . ?
O2W Cd O1W 92.91(5) 2_666 . ?
N1P Cd O1W 91.28(6) 2_666 . ?
N1P Cd O1W 88.72(6) . . ?
O2W Cd O1W 92.91(5) . 2_666 ?
O2W Cd O1W 87.09(5) 2_666 2_666 ?
N1P Cd O1W 88.72(6) 2_666 2_666 ?
N1P Cd O1W 91.28(6) . 2_666 ?
O1W Cd O1W 180.0 . 2_666 ?
Cd O1W H11W 126.7(18) . . ?
Cd O1W H12W 112.6(17) . . ?
H11W O1W H12W 109(2) . . ?
Cd O2W H21W 120.5(18) . . ?
Cd O2W H22W 119.2(18) . . ?
H21W O2W H22W 105(2) . . ?
C6P N1P C2P 117.56(17) . . ?
C6P N1P Cd 121.21(13) . . ?
C2P N1P Cd 121.06(13) . . ?
N1P C2P C3P 122.91(19) . . ?
N1P C2P H2P 118.7 . . ?
C3P C2P H2P 118.4 . . ?
C2P C3P C4P 118.7(2) . . ?
C2P C3P H3P 121.3 . . ?
C4P C3P H3P 120.0 . . ?
C3P C4P C5P 118.9(2) . . ?
C3P C4P H4P 121.5 . . ?
C5P C4P H4P 119.6 . . ?
C6P C5P C4P 118.7(2) . . ?
C6P C5P H5P 120.3 . . ?
C4P C5P H5P 120.9 . . ?
N1P C6P C5P 123.2(2) . . ?
N1P C6P H6P 117.8 . . ?
C5P C6P H6P 119.0 . . ?
N2 N1 C7A 106.37(14) . . ?
N1 N2 N3 111.65(14) . . ?
C3A N3 N2 105.13(14) . . ?
N3 C3A C7A 109.61(15) . . ?
N3 C3A N4 127.66(15) . . ?
C7A C3A N4 122.73(15) . . ?
C5 N4 C3A 119.34(14) . . ?
C5 N4 C4 120.53(15) . . ?
C3A N4 C4 120.12(16) . . ?
N4 C4 H41 109.2 . . ?
N4 C4 H42 108.0 . . ?
H41 C4 H42 109.0 . . ?
N4 C4 H43 111.2 . . ?
H41 C4 H43 108.4 . . ?
H42 C4 H43 110.9 . . ?
O5 C5 N4 122.21(17) . . ?
O5 C5 N6 120.62(17) . . ?
N4 C5 N6 117.16(15) . . ?
C7 N6 C5 126.72(15) . . ?
C7 N6 C6 117.47(16) . . ?
C5 N6 C6 115.77(16) . . ?
N6 C6 H61 107.1 . . ?
N6 C6 H62 111.6 . . ?
H61 C6 H62 109.6 . . ?
N6 C6 H63 109.6 . . ?
H61 C6 H63 110.6 . . ?
H62 C6 H63 108.3 . . ?
O7 C7 N6 121.04(17) . . ?
O7 C7 C7A 126.63(17) . . ?
N6 C7 C7A 112.33(15) . . ?
N1 C7A C3A 107.23(15) . . ?
N1 C7A C7 131.05(15) . . ?
C3A C7A C7 121.71(15) . . ?

loop_
_geom_bond_atom_site_label_1
_geom_bond_atom_site_label_2
_geom_bond_distance
_geom_bond_site_symmetry_2
_geom_bond_publ_flag
Cd O2W 2.2848(13) . ?
Cd O2W 2.2848(13) 2_666 ?
Cd N1P 2.3119(16) 2_666 ?
Cd N1P 2.3119(16) . ?
Cd O1W 2.3261(13) . ?
Cd O1W 2.3261(13) 2_666 ?
O1W H11W 0.828(10) . ?
O1W H12W 0.832(10) . ?
O2W H21W 0.836(10) . ?
O2W H22W 0.834(10) . ?
N1P C6P 1.332(3) . ?
N1P C2P 1.336(2) . ?
C2P C3P 1.375(3) . ?
C2P H2P 0.9463 . ?
C3P C4P 1.375(3) . ?
C3P H3P 0.9408 . ?
C4P C5P 1.376(3) . ?
C4P H4P 0.9531 . ?
C5P C6P 1.370(3) . ?
C5P H5P 0.9460 . ?
C6P H6P 0.9407 . ?
N1 N2 1.318(2) . ?
N1 C7A 1.360(2) . ?
N2 N3 1.367(2) . ?
N3 C3A 1.326(2) . ?
C3A C7A 1.374(2) . ?
C3A N4 1.374(2) . ?
N4 C5 1.371(2) . ?
N4 C4 1.461(2) . ?
C4 H41 0.9410 . ?
C4 H42 0.9796 . ?
C4 H43 0.9864 . ?
C5 O5 1.214(2) . ?
C5 N6 1.406(2) . ?
N6 C7 1.399(2) . ?
N6 C6 1.471(2) . ?
C6 H61 0.9530 . ?
C6 H62 0.9827 . ?
C6 H63 0.9753 . ?
C7 O7 1.222(2) . ?
C7 C7A 1.431(2) . ?

loop_
_geom_hbond_atom_site_label_D
_geom_hbond_atom_site_label_H
_geom_hbond_atom_site_label_A
_geom_hbond_distance_DH
_geom_hbond_distance_HA
_geom_hbond_distance_DA
_geom_hbond_angle_DHA
_geom_hbond_site_symmetry_A
O1W H11W O7 0.828(10) 1.988(11) 2.800(2) 167(2) .
O1W H12W N3 0.832(10) 1.958(10) 2.785(2) 173(2) 1_655
O2W H21W N2 0.836(10) 1.935(11) 2.758(2) 168(3) 2_566
O2W H22W N1 0.834(10) 1.977(11) 2.795(2) 167(2) .
